data_7124699
loop_
_publ_author_name
'Kim, Jin'
'Kim, Yujeong'
'Sinha, Indranil'
'Park, Koeun'
'Kim, Sun Hee'
'Lee, Yunho'

_publ_section_title
;
 The unusual hydridicity of a cobalt bound Si-H moiety.
;
_journal_issue 60
_journal_name_full 'Chemical communications (Cambridge, England)'
_journal_page_first 9367
_journal_page_last 9370
_journal_paper_doi 10.1039/c6cc03983a
_journal_volume 52
_journal_year 2016
_chemical_formula_moiety 'C25 H39 Br Co P2 Si'
_chemical_formula_sum 'C25 H39 Br Co P2 Si'
_chemical_formula_weight 568.43
_chemical_name_common (MeSiP2)CoBr
_chemical_name_systematic (MeSiP2)CoBr
_chemical_properties_physical Air-sensitive,Moisture-sensitive,Oxygen-sensitive
_space_group_crystal_system monoclinic
_space_group_IT_number 14
_space_group_name_Hall '-P 2yn'
_space_group_name_H-M_alt 'P 1 21/n 1'
_atom_sites_solution_hydrogens geom
_audit_creation_method SHELXL-2013
_audit_update_record
;
2016-04-15 deposited with the CCDC.
2016-07-07 downloaded from the CCDC.
;
_cell_angle_alpha 90
_cell_angle_beta 97.855(2)
_cell_angle_gamma 90
_cell_formula_units_Z 4
_cell_length_a 12.1709(6)
_cell_length_b 14.4443(6)
_cell_length_c 15.9292(7)
_cell_measurement_reflns_used 51288
_cell_measurement_temperature 120(2)
_cell_measurement_theta_max 27.996
_cell_measurement_theta_min 2.200
_cell_volume 2774.1(2)
_computing_cell_refinement 'Bruker SMART'
_computing_data_collection 'Bruker SMART'
_computing_data_reduction 'Bruker SAINT'
_computing_molecular_graphics 'Bruker SHELXTL'
_computing_publication_material 'Bruker SHELXTL'
_computing_structure_refinement 'SHELXL-2013 (Sheldrick, 2013)'
_computing_structure_solution 'SHELXL-2013 (Sheldrick, 2013)'
_diffrn_ambient_temperature 120(2)
_diffrn_measured_fraction_theta_full 0.999
_diffrn_measured_fraction_theta_max 0.999
_diffrn_measurement_device_type 'CCD area detector'
_diffrn_measurement_method 'phi and omega scans'
_diffrn_radiation_type MoK\a
_diffrn_radiation_wavelength 0.71073
_diffrn_reflns_av_R_equivalents 0.0473
_diffrn_reflns_av_unetI/netI 0.0278
_diffrn_reflns_Laue_measured_fraction_full 0.999
_diffrn_reflns_Laue_measured_fraction_max 0.999
_diffrn_reflns_limit_h_max 16
_diffrn_reflns_limit_h_min -16
_diffrn_reflns_limit_k_max 19
_diffrn_reflns_limit_k_min -19
_diffrn_reflns_limit_l_max 21
_diffrn_reflns_limit_l_min -21
_diffrn_reflns_number 51288
_diffrn_reflns_point_group_measured_fraction_full 0.999
_diffrn_reflns_point_group_measured_fraction_max 0.999
_diffrn_reflns_theta_full 25.242
_diffrn_reflns_theta_max 27.996
_diffrn_reflns_theta_min 2.200
_exptl_absorpt_coefficient_mu 2.228
_exptl_absorpt_correction_type multi-scan
_exptl_absorpt_process_details SADABS
_exptl_crystal_colour brown
_exptl_crystal_density_diffrn 1.361
_exptl_crystal_density_meas ?
_exptl_crystal_density_method 'not measured'
_exptl_crystal_description platy
_exptl_crystal_F_000 1180
_exptl_crystal_recrystallization_method 'Re-crystallisation from solvent'
_exptl_crystal_size_max 0.240
_exptl_crystal_size_mid 0.140
_exptl_crystal_size_min 0.060
_exptl_transmission_factor_max 0.746
_exptl_transmission_factor_min 0.593
_refine_diff_density_max 2.145
_refine_diff_density_min -0.618
_refine_diff_density_rms 0.075
_refine_ls_extinction_method none
_refine_ls_goodness_of_fit_ref 1.036
_refine_ls_hydrogen_treatment constr
_refine_ls_matrix_type full
_refine_ls_number_parameters 271
_refine_ls_number_reflns 6677
_refine_ls_number_restraints 0
_refine_ls_restrained_S_all 1.036
_refine_ls_R_factor_all 0.0430
_refine_ls_R_factor_gt 0.0324
_refine_ls_shift/su_max 0.001
_refine_ls_shift/su_mean 0.000
_refine_ls_structure_factor_coef Fsqd
_refine_ls_weighting_details 'w=1/[\s^2^(Fo^2^)+(0.0404P)^2^+2.3579P] where P=(Fo^2^+2Fc^2^)/3'
_refine_ls_weighting_scheme calc
_refine_ls_wR_factor_gt 0.0790
_refine_ls_wR_factor_ref 0.0843
_reflns_Friedel_coverage 0.000
_reflns_number_gt 5577
_reflns_number_total 6677
_reflns_threshold_expression 'I > 2\s(I)'
_cod_data_source_file c6cc03983a2.cif
_cod_data_source_block 0207A-1
_cod_depositor_comments
;
The following automatic conversions were performed:

data item '_exptl_crystal_density_meas' value 'not measured' was
changed to '?' -- the value is perceived as not measured.

Automatic conversion script
Id: cif_fix_values 6909 2019-04-08 15:41:33Z antanas 
;
_cod_original_sg_symbol_H-M 'P 21/n'
_cod_database_code 7124699
_shelx_space_group_comment
;
The symmetry employed for this shelxl refinement is uniquely defined
by the following loop, which should always be used as a source of
symmetry information in preference to the above space-group names.
They are only intended as comments.
;
_shelx_estimated_absorpt_t_min 0.617
_shelx_estimated_absorpt_t_max 0.878
_shelxl_version_number 2013-4
_solvent_exptl_crystal_recrystallization_method THF/Pentane

loop_
_space_group_symop_operation_xyz
'x, y, z'
'-x+1/2, y+1/2, -z+1/2'
'-x, -y, -z'
'x-1/2, -y-1/2, z-1/2'

loop_
_atom_site_label
_atom_site_type_symbol
_atom_site_fract_x
_atom_site_fract_y
_atom_site_fract_z
_atom_site_U_iso_or_equiv
_atom_site_adp_type
_atom_site_occupancy
_atom_site_site_symmetry_order
_atom_site_calc_flag
_atom_site_refinement_flags_posn
_atom_site_refinement_flags_adp
Br1 Br -0.15699(2) 0.61716(2) 0.14531(2) 0.02847(7) Uani 1 1 d . .
Co1 Co -0.02849(2) 0.70378(2) 0.24333(2) 0.01952(8) Uani 1 1 d . .
P1 P 0.11658(5) 0.61058(4) 0.24103(4) 0.02030(12) Uani 1 1 d . .
P2 P -0.12538(5) 0.83514(4) 0.24629(4) 0.02040(12) Uani 1 1 d . .
Si1 Si 0.06794(5) 0.75742(4) 0.36419(4) 0.02003(13) Uani 1 1 d . .
C3 C 0.23929(18) 0.65362(15) 0.31014(14) 0.0214(4) Uani 1 1 d . .
C10 C -0.07882(19) 1.01343(16) 0.32058(16) 0.0275(5) Uani 1 1 d . .
H10A H -0.1435 1.0354 0.2862 0.033 Uiso 1 1 calc R U
C2 C 0.21858(18) 0.72358(15) 0.36742(13) 0.0210(4) Uani 1 1 d . .
C4 C 0.3479(2) 0.62397(17) 0.30567(16) 0.0287(5) Uani 1 1 d . .
H4A H 0.3613 0.5763 0.2673 0.034 Uiso 1 1 calc R U
C8 C 0.04721(18) 0.88731(15) 0.36770(14) 0.0204(4) Uani 1 1 d . .
C9 C -0.04714(18) 0.92097(15) 0.31535(14) 0.0215(4) Uani 1 1 d . .
C12 C 0.0771(2) 1.04120(16) 0.42727(15) 0.0265(5) Uani 1 1 d . .
H12A H 0.1201 1.0825 0.4649 0.032 Uiso 1 1 calc R U
C6 C 0.4165(2) 0.73212(18) 0.41535(17) 0.0331(6) Uani 1 1 d . .
H6A H 0.4769 0.7588 0.4513 0.040 Uiso 1 1 calc R U
C1 C 0.0264(2) 0.71454(19) 0.46772(16) 0.0359(6) Uani 1 1 d . .
H1A H 0.0744 0.7429 0.5152 0.054 Uiso 1 1 calc R U
H1B H 0.0343 0.6471 0.4708 0.054 Uiso 1 1 calc R U
H1C H -0.0509 0.7315 0.4707 0.054 Uiso 1 1 calc R U
C7 C 0.3091(2) 0.76083(16) 0.42084(15) 0.0286(5) Uani 1 1 d . .
H7A H 0.2965 0.8065 0.4614 0.034 Uiso 1 1 calc R U
C5 C 0.4356(2) 0.66440(19) 0.35734(17) 0.0331(6) Uani 1 1 d . .
H5A H 0.5094 0.6456 0.3530 0.040 Uiso 1 1 calc R U
C11 C -0.0159(2) 1.07333(16) 0.37586(16) 0.0290(5) Uani 1 1 d . .
H11A H -0.0367 1.1365 0.3784 0.035 Uiso 1 1 calc R U
C13 C 0.10784(18) 0.94885(16) 0.42415(14) 0.0234(4) Uani 1 1 d . .
H13A H 0.1708 0.9271 0.4607 0.028 Uiso 1 1 calc R U
C18 C 0.1711(2) 0.60147(16) 0.13817(15) 0.0259(5) Uani 1 1 d . .
H18A H 0.2452 0.5707 0.1494 0.031 Uiso 1 1 calc R U
C17 C 0.0998(2) 0.5440(2) 0.07146(17) 0.0379(6) Uani 1 1 d . .
H17A H 0.1342 0.5427 0.0193 0.057 Uiso 1 1 calc R U
H17B H 0.0258 0.5716 0.0596 0.057 Uiso 1 1 calc R U
H17C H 0.0936 0.4807 0.0925 0.057 Uiso 1 1 calc R U
C15 C 0.0947(2) 0.48903(16) 0.27204(17) 0.0296(5) Uani 1 1 d . .
H15A H 0.0323 0.4644 0.2307 0.036 Uiso 1 1 calc R U
C19 C 0.1897(3) 0.69825(19) 0.10434(17) 0.0400(6) Uani 1 1 d . .
H19A H 0.2185 0.6933 0.0500 0.060 Uiso 1 1 calc R U
H19B H 0.2432 0.7315 0.1450 0.060 Uiso 1 1 calc R U
H19C H 0.1192 0.7320 0.0963 0.060 Uiso 1 1 calc R U
C14 C 0.0556(3) 0.4865(2) 0.35913(19) 0.0420(7) Uani 1 1 d . .
H14A H 0.0439 0.4221 0.3751 0.063 Uiso 1 1 calc R U
H14B H -0.0141 0.5209 0.3571 0.063 Uiso 1 1 calc R U
H14C H 0.1120 0.5149 0.4011 0.063 Uiso 1 1 calc R U
C16 C 0.1930(3) 0.42417(19) 0.2686(2) 0.0437(7) Uani 1 1 d . .
H16A H 0.1734 0.3617 0.2855 0.066 Uiso 1 1 calc R U
H16B H 0.2569 0.4466 0.3074 0.066 Uiso 1 1 calc R U
H16C H 0.2118 0.4226 0.2107 0.066 Uiso 1 1 calc R U
C21 C -0.26609(19) 0.84318(19) 0.27803(16) 0.0303(5) Uani 1 1 d . .
H21A H -0.2897 0.9095 0.2736 0.036 Uiso 1 1 calc R U
C22 C -0.3511(2) 0.7863(2) 0.22038(17) 0.0341(6) Uani 1 1 d . .
H22A H -0.4242 0.7930 0.2390 0.051 Uiso 1 1 calc R U
H22B H -0.3292 0.7210 0.2232 0.051 Uiso 1 1 calc R U
H22C H -0.3545 0.8084 0.1619 0.051 Uiso 1 1 calc R U
C20 C -0.2637(3) 0.8132(3) 0.36923(19) 0.0587(10) Uani 1 1 d . .
H20A H -0.3384 0.8182 0.3853 0.088 Uiso 1 1 calc R U
H20B H -0.2128 0.8532 0.4060 0.088 Uiso 1 1 calc R U
H20C H -0.2383 0.7489 0.3755 0.088 Uiso 1 1 calc R U
C24 C -0.1403(2) 0.88283(17) 0.13688(15) 0.0295(5) Uani 1 1 d . .
H24A H -0.1729 0.8322 0.0985 0.035 Uiso 1 1 calc R U
C25 C -0.0248(2) 0.9010(2) 0.11378(18) 0.0387(6) Uani 1 1 d . .
H25A H -0.0311 0.9256 0.0560 0.058 Uiso 1 1 calc R U
H25B H 0.0174 0.8431 0.1171 0.058 Uiso 1 1 calc R U
H25C H 0.0136 0.9462 0.1534 0.058 Uiso 1 1 calc R U
C23 C -0.2141(3) 0.9674(2) 0.1162(2) 0.0468(7) Uani 1 1 d . .
H23A H -0.2153 0.9838 0.0564 0.070 Uiso 1 1 calc R U
H23B H -0.1849 1.0195 0.1518 0.070 Uiso 1 1 calc R U
H23C H -0.2897 0.9532 0.1270 0.070 Uiso 1 1 calc R U

loop_
_atom_site_aniso_label
_atom_site_aniso_U_11
_atom_site_aniso_U_22
_atom_site_aniso_U_33
_atom_site_aniso_U_23
_atom_site_aniso_U_13
_atom_site_aniso_U_12
Br1 0.02386(12) 0.02990(13) 0.03044(13) -0.01043(9) -0.00067(9) -0.00525(9)
Co1 0.02084(15) 0.01896(15) 0.01805(15) -0.00386(11) 0.00009(11) 0.00014(11)
P1 0.0212(3) 0.0182(3) 0.0205(3) -0.0044(2) -0.0006(2) 0.0010(2)
P2 0.0186(3) 0.0210(3) 0.0211(3) -0.0047(2) 0.0011(2) 0.0000(2)
Si1 0.0237(3) 0.0195(3) 0.0162(3) -0.0031(2) 0.0006(2) -0.0004(2)
C3 0.0220(10) 0.0207(10) 0.0203(10) 0.0006(8) -0.0011(8) 0.0003(8)
C10 0.0254(11) 0.0248(12) 0.0313(13) -0.0053(9) 0.0009(10) 0.0052(9)
C2 0.0259(11) 0.0187(10) 0.0171(10) 0.0008(8) -0.0024(8) 0.0004(8)
C4 0.0266(12) 0.0313(13) 0.0272(12) -0.0038(10) 0.0004(10) 0.0028(10)
C8 0.0206(10) 0.0211(10) 0.0204(10) -0.0044(8) 0.0059(8) -0.0010(8)
C9 0.0215(10) 0.0225(11) 0.0210(11) -0.0061(8) 0.0046(8) -0.0014(8)
C12 0.0291(12) 0.0262(12) 0.0251(11) -0.0093(9) 0.0069(9) -0.0081(9)
C6 0.0288(12) 0.0321(13) 0.0343(14) -0.0018(11) -0.0107(10) -0.0036(10)
C1 0.0508(16) 0.0340(14) 0.0239(12) 0.0010(10) 0.0091(11) -0.0030(12)
C7 0.0324(13) 0.0248(12) 0.0256(12) -0.0040(9) -0.0065(10) 0.0001(10)
C5 0.0208(11) 0.0382(14) 0.0384(14) -0.0011(11) -0.0026(10) 0.0032(10)
C11 0.0356(13) 0.0188(11) 0.0336(13) -0.0084(9) 0.0083(10) 0.0003(9)
C13 0.0220(11) 0.0252(11) 0.0229(11) -0.0050(9) 0.0028(9) -0.0025(9)
C18 0.0266(11) 0.0270(12) 0.0234(11) -0.0074(9) 0.0006(9) 0.0053(9)
C17 0.0368(14) 0.0483(16) 0.0277(13) -0.0183(12) 0.0021(11) 0.0012(12)
C15 0.0311(12) 0.0190(11) 0.0369(13) -0.0014(10) -0.0018(10) -0.0017(9)
C19 0.0609(18) 0.0335(14) 0.0268(13) -0.0017(11) 0.0107(12) 0.0020(13)
C14 0.0520(17) 0.0304(14) 0.0442(16) 0.0058(12) 0.0085(13) -0.0089(12)
C16 0.0474(17) 0.0242(13) 0.0580(19) 0.0040(12) 0.0018(14) 0.0068(12)
C21 0.0212(11) 0.0362(13) 0.0334(13) -0.0093(11) 0.0036(10) -0.0011(10)
C22 0.0238(12) 0.0419(15) 0.0355(14) -0.0064(11) 0.0002(10) -0.0028(11)
C20 0.0345(16) 0.113(3) 0.0299(15) -0.0142(17) 0.0093(12) -0.0229(18)
C24 0.0342(13) 0.0277(12) 0.0245(12) 0.0014(9) -0.0034(10) -0.0007(10)
C25 0.0463(16) 0.0384(15) 0.0333(14) 0.0017(11) 0.0124(12) 0.0013(12)
C23 0.0450(17) 0.0426(17) 0.0512(18) 0.0163(14) 0.0003(14) 0.0088(13)

loop_
_atom_type_symbol
_atom_type_description
_atom_type_scat_dispersion_real
_atom_type_scat_dispersion_imag
_atom_type_scat_source
C C 0.0033 0.0016 'International Tables Vol C Tables 4.2.6.8 and 6.1.1.4'
H H 0.0000 0.0000 'International Tables Vol C Tables 4.2.6.8 and 6.1.1.4'
Si Si 0.0817 0.0704 'International Tables Vol C Tables 4.2.6.8 and 6.1.1.4'
P P 0.1023 0.0942 'International Tables Vol C Tables 4.2.6.8 and 6.1.1.4'
Co Co 0.3494 0.9721 'International Tables Vol C Tables 4.2.6.8 and 6.1.1.4'
Br Br -0.2901 2.4595 'International Tables Vol C Tables 4.2.6.8 and 6.1.1.4'

loop_
_geom_angle_atom_site_label_1
_geom_angle_atom_site_label_2
_geom_angle_atom_site_label_3
_geom_angle
P1 Co1 P2 159.25(3)
P1 Co1 Si1 84.27(2)
P2 Co1 Si1 84.54(2)
P1 Co1 Br1 96.988(19)
P2 Co1 Br1 99.035(19)
Si1 Co1 Br1 162.05(2)
C3 P1 C15 107.19(11)
C3 P1 C18 101.18(10)
C15 P1 C18 104.49(11)
C3 P1 Co1 111.54(7)
C15 P1 Co1 115.18(8)
C18 P1 Co1 115.98(8)
C9 P2 C21 102.54(10)
C9 P2 C24 106.72(11)
C21 P2 C24 104.89(12)
C9 P2 Co1 110.71(7)
C21 P2 Co1 124.60(9)
C24 P2 Co1 106.17(8)
C2 Si1 C1 105.35(12)
C2 Si1 C8 112.80(10)
C1 Si1 C8 104.22(11)
C2 Si1 Co1 108.94(7)
C1 Si1 Co1 117.53(9)
C8 Si1 Co1 108.07(7)
C4 C3 C2 120.4(2)
C4 C3 P1 124.14(17)
C2 C3 P1 115.36(16)
C11 C10 C9 120.1(2)
C7 C2 C3 118.2(2)
C7 C2 Si1 126.50(18)
C3 C2 Si1 115.27(16)
C5 C4 C3 119.8(2)
C13 C8 C9 118.4(2)
C13 C8 Si1 125.92(17)
C9 C8 Si1 115.14(16)
C10 C9 C8 120.3(2)
C10 C9 P2 123.87(18)
C8 C9 P2 115.82(16)
C11 C12 C13 120.3(2)
C7 C6 C5 119.9(2)
C6 C7 C2 121.1(2)
C4 C5 C6 120.5(2)
C12 C11 C10 120.2(2)
C12 C13 C8 120.8(2)
C17 C18 C19 110.5(2)
C17 C18 P1 114.65(18)
C19 C18 P1 109.58(16)
C16 C15 C14 111.2(2)
C16 C15 P1 115.46(19)
C14 C15 P1 109.79(17)
C20 C21 C22 110.3(2)
C20 C21 P2 110.28(19)
C22 C21 P2 112.18(17)
C25 C24 C23 110.2(2)
C25 C24 P2 108.38(17)
C23 C24 P2 118.6(2)

loop_
_geom_bond_atom_site_label_1
_geom_bond_atom_site_label_2
_geom_bond_distance
Br1 Co1 2.4045(4)
Co1 P1 2.2247(6)
Co1 P2 2.2378(6)
Co1 Si1 2.2509(6)
P1 C3 1.838(2)
P1 C15 1.853(2)
P1 C18 1.854(2)
P2 C9 1.835(2)
P2 C21 1.854(2)
P2 C24 1.860(2)
Si1 C2 1.891(2)
Si1 C1 1.894(3)
Si1 C8 1.895(2)
C3 C4 1.400(3)
C3 C2 1.407(3)
C10 C11 1.388(3)
C10 C9 1.396(3)
C2 C7 1.404(3)
C4 C5 1.385(3)
C8 C13 1.401(3)
C8 C9 1.410(3)
C12 C11 1.383(4)
C12 C13 1.388(3)
C6 C7 1.385(4)
C6 C5 1.387(4)
C18 C17 1.522(3)
C18 C19 1.526(4)
C15 C16 1.527(4)
C15 C14 1.527(4)
C21 C20 1.512(4)
C21 C22 1.526(3)
C24 C25 1.524(4)
C24 C23 1.526(4)

loop_
_geom_torsion_atom_site_label_1
_geom_torsion_atom_site_label_2
_geom_torsion_atom_site_label_3
_geom_torsion_atom_site_label_4
_geom_torsion
C15 P1 C3 C4 70.0(2)
C18 P1 C3 C4 -39.2(2)
Co1 P1 C3 C4 -163.10(18)
C15 P1 C3 C2 -112.90(18)
C18 P1 C3 C2 137.95(17)
Co1 P1 C3 C2 14.03(19)
C4 C3 C2 C7 -1.5(3)
P1 C3 C2 C7 -178.72(17)
C4 C3 C2 Si1 178.85(18)
P1 C3 C2 Si1 1.6(2)
C1 Si1 C2 C7 -68.9(2)
C8 Si1 C2 C7 44.2(2)
Co1 Si1 C2 C7 164.19(19)
C1 Si1 C2 C3 110.79(18)
C8 Si1 C2 C3 -136.15(17)
Co1 Si1 C2 C3 -16.15(18)
C2 C3 C4 C5 -0.7(4)
P1 C3 C4 C5 176.34(19)
C2 Si1 C8 C13 -47.5(2)
C1 Si1 C8 C13 66.3(2)
Co1 Si1 C8 C13 -167.97(17)
C2 Si1 C8 C9 141.00(16)
C1 Si1 C8 C9 -105.25(18)
Co1 Si1 C8 C9 20.51(18)
C11 C10 C9 C8 1.7(3)
C11 C10 C9 P2 178.69(18)
C13 C8 C9 C10 -0.3(3)
Si1 C8 C9 C10 171.87(18)
C13 C8 C9 P2 -177.59(16)
Si1 C8 C9 P2 -5.4(2)
C21 P2 C9 C10 -54.5(2)
C24 P2 C9 C10 55.4(2)
Co1 P2 C9 C10 170.55(18)
C21 P2 C9 C8 122.61(18)
C24 P2 C9 C8 -127.41(17)
Co1 P2 C9 C8 -12.29(18)
C5 C6 C7 C2 -1.1(4)
C3 C2 C7 C6 2.4(4)
Si1 C2 C7 C6 -178.00(19)
C3 C4 C5 C6 2.0(4)
C7 C6 C5 C4 -1.1(4)
C13 C12 C11 C10 -0.2(4)
C9 C10 C11 C12 -1.4(4)
C11 C12 C13 C8 1.6(3)
C9 C8 C13 C12 -1.3(3)
Si1 C8 C13 C12 -172.56(17)
C3 P1 C18 C17 164.70(18)
C15 P1 C18 C17 53.5(2)
Co1 P1 C18 C17 -74.47(19)
C3 P1 C18 C19 -70.3(2)
C15 P1 C18 C19 178.42(18)
Co1 P1 C18 C19 50.5(2)
C3 P1 C15 C16 -56.6(2)
C18 P1 C15 C16 50.2(2)
Co1 P1 C15 C16 178.61(18)
C3 P1 C15 C14 70.0(2)
C18 P1 C15 C14 176.80(18)
Co1 P1 C15 C14 -54.8(2)
C9 P2 C21 C20 -64.2(2)
C24 P2 C21 C20 -175.6(2)
Co1 P2 C21 C20 62.2(2)
C9 P2 C21 C22 172.42(19)
C24 P2 C21 C22 61.1(2)
Co1 P2 C21 C22 -61.2(2)
C9 P2 C24 C25 57.92(19)
C21 P2 C24 C25 166.24(18)
Co1 P2 C24 C25 -60.22(18)
C9 P2 C24 C23 -68.6(2)
C21 P2 C24 C23 39.7(2)
Co1 P2 C24 C23 173.26(19)
